data_4128156
loop_
_publ_author_name
'Feng, Zhengao'
'Allred, Tyler K.'
'Hurlow, Evan E.'
'Harran, Patrick G.'

_publ_section_title
;
 Anomalous Chromophore Disruption Enables an Eight-Step Synthesis and
 Stereochemical Reassignment of (+)-Marineosin A.
;
_journal_issue 6
_journal_name_full 'Journal of the American Chemical Society'
_journal_page_first 2274
_journal_page_last 2278
_journal_paper_doi 10.1021/jacs.9b00396
_journal_volume 141
_journal_year 2019
_chemical_formula_moiety 'C13 H19 N O'
_chemical_formula_sum 'C13 H19 N O'
_chemical_formula_weight 205.29
_space_group_crystal_system monoclinic
_space_group_IT_number 14
_space_group_name_Hall '-P 2yn'
_space_group_name_H-M_alt 'P 1 21/n 1'
_symmetry_space_group_name_Hall '-P 2yn'
_symmetry_space_group_name_H-M 'P 1 21/n 1'
_atom_sites_solution_hydrogens mixed
_audit_creation_method SHELXL-2014/6
_cell_angle_alpha 90
_cell_angle_beta 99.966(2)
_cell_angle_gamma 90
_cell_formula_units_Z 4
_cell_length_a 9.4220(3)
_cell_length_b 9.3471(3)
_cell_length_c 12.8767(5)
_cell_measurement_reflns_used 4015
_cell_measurement_temperature 100(2)
_cell_measurement_theta_max 69.69
_cell_measurement_theta_min 5.40
_cell_volume 1116.92(7)
_computing_cell_refinement 'Bruker SAINT'
_computing_data_collection 'Bruker APEX2'
_computing_data_reduction 'Bruker SAINT'
_computing_molecular_graphics 'Bruker SHELXTL'
_computing_publication_material 'Bruker SHELXTL'
_computing_structure_refinement 'SHELXL-2014/6 (Sheldrick, 2014)'
_computing_structure_solution 'SHELXS-97 (Sheldrick 2008)'
_diffrn_ambient_temperature 100(2)
_diffrn_detector_area_resol_mean 8.3333
_diffrn_measured_fraction_theta_full 0.992
_diffrn_measured_fraction_theta_max 0.975
_diffrn_measurement_device_type 'Bruker APEX-II CCD'
_diffrn_measurement_method '\f and \w scans'
_diffrn_radiation_type CuK\a
_diffrn_radiation_wavelength 1.54178
_diffrn_reflns_av_R_equivalents 0.0213
_diffrn_reflns_av_unetI/netI 0.0205
_diffrn_reflns_Laue_measured_fraction_full 0.992
_diffrn_reflns_Laue_measured_fraction_max 0.975
_diffrn_reflns_limit_h_max 11
_diffrn_reflns_limit_h_min -11
_diffrn_reflns_limit_k_max 11
_diffrn_reflns_limit_k_min -11
_diffrn_reflns_limit_l_max 12
_diffrn_reflns_limit_l_min -15
_diffrn_reflns_number 8386
_diffrn_reflns_point_group_measured_fraction_full 0.992
_diffrn_reflns_point_group_measured_fraction_max 0.975
_diffrn_reflns_theta_full 67.679
_diffrn_reflns_theta_max 69.880
_diffrn_reflns_theta_min 5.397
_diffrn_source 'I\mS micro--focus source'
_exptl_absorpt_coefficient_mu 0.594
_exptl_absorpt_correction_T_max 0.75
_exptl_absorpt_correction_T_min 0.68
_exptl_absorpt_correction_type multi-scan
_exptl_absorpt_process_details 'SADABS V2014/2 (Bruker AXS Inc.)'
_exptl_crystal_colour yellow
_exptl_crystal_density_diffrn 1.221
_exptl_crystal_description block
_exptl_crystal_F_000 448
_exptl_crystal_size_max .4
_exptl_crystal_size_mid .3
_exptl_crystal_size_min .1
_refine_diff_density_max 0.330
_refine_diff_density_min -0.198
_refine_diff_density_rms 0.038
_refine_ls_extinction_method none
_refine_ls_goodness_of_fit_ref 1.098
_refine_ls_hydrogen_treatment mixed
_refine_ls_matrix_type full
_refine_ls_number_parameters 145
_refine_ls_number_reflns 2062
_refine_ls_number_restraints 0
_refine_ls_restrained_S_all 1.098
_refine_ls_R_factor_all 0.0420
_refine_ls_R_factor_gt 0.0389
_refine_ls_shift/su_max 0.000
_refine_ls_shift/su_mean 0.000
_refine_ls_structure_factor_coef Fsqd
_refine_ls_weighting_details 'w=1/[\s^2^(Fo^2^)+(0.0319P)^2^+0.6000P] where P=(Fo^2^+2Fc^2^)/3'
_refine_ls_weighting_scheme calc
_refine_ls_wR_factor_gt 0.0921
_refine_ls_wR_factor_ref 0.0934
_reflns_Friedel_coverage 0.000
_reflns_number_gt 1878
_reflns_number_total 2062
_reflns_threshold_expression 'I > 2\s(I)'
_cod_data_source_file ja9b00396_si_001.cif
_cod_data_source_block cu_har1703s_a
_cod_database_code 4128156
_shelx_space_group_comment
; 
The symmetry employed for this shelxl refinement is uniquely defined 
by the following loop, which should always be used as a source of 
symmetry information in preference to the above space-group names. 
They are only intended as comments. 
;
_shelxl_version_number 2014/6

loop_
_space_group_symop_operation_xyz
'x, y, z'
'-x+1/2, y+1/2, -z+1/2'
'-x, -y, -z'
'x-1/2, -y-1/2, z-1/2'

loop_
_atom_site_label
_atom_site_type_symbol
_atom_site_fract_x
_atom_site_fract_y
_atom_site_fract_z
_atom_site_U_iso_or_equiv
_atom_site_adp_type
_atom_site_occupancy
_atom_site_site_symmetry_order
_atom_site_calc_flag
_atom_site_refinement_flags_posn
_atom_site_refinement_flags_adp
O1 O 0.57015(11) 0.25424(11) 0.83472(8) 0.0317(3) Uani 1 1 d . .
N1 N 0.27027(13) 0.22418(12) 0.52366(9) 0.0216(3) Uani 1 1 d . .
H1N H 0.2020(18) 0.2497(17) 0.4702(14) 0.026 Uiso 1 1 d . U
C1 C 0.28947(14) 0.32077(15) 0.60339(10) 0.0200(3) Uani 1 1 d . .
C2 C 0.36475(15) 0.11089(15) 0.54543(11) 0.0225(3) Uani 1 1 d . .
H2 H 0.3643(17) 0.0311(18) 0.4937(13) 0.027 Uiso 1 1 d . U
C3 C 0.44548(14) 0.13437(14) 0.64106(11) 0.0199(3) Uani 1 1 d . .
H3 H 0.5172(17) 0.0801(17) 0.6840(13) 0.024 Uiso 1 1 d . U
C4 C 0.40111(14) 0.26753(14) 0.67997(10) 0.0195(3) Uani 1 1 d . .
C5 C 0.46943(15) 0.32251(15) 0.78233(11) 0.0221(3) Uani 1 1 d . .
C6 C 0.41903(14) 0.45795(15) 0.82868(10) 0.0218(3) Uani 1 1 d . .
H6A H 0.3679 0.4326 0.8853 0.026 Uiso 1 1 calc R U
H6B H 0.3516 0.5067 0.7748 0.026 Uiso 1 1 calc R U
C7 C 0.54178(15) 0.56113(15) 0.87182(11) 0.0234(3) Uani 1 1 d . .
H7A H 0.5016 0.6398 0.9063 0.028 Uiso 1 1 calc R U
H7B H 0.6090 0.5112 0.9252 0.028 Uiso 1 1 calc R U
C8 C 0.62622(15) 0.62348(16) 0.79104(12) 0.0266(3) Uani 1 1 d . .
H8A H 0.6388 0.5489 0.7410 0.032 Uiso 1 1 calc R U
H8B H 0.7213 0.6505 0.8275 0.032 Uiso 1 1 calc R U
C9 C 0.55762(16) 0.75371(16) 0.72938(12) 0.0263(3) Uani 1 1 d . .
H9A H 0.5488 0.8293 0.7795 0.032 Uiso 1 1 calc R U
H9B H 0.6234 0.7874 0.6845 0.032 Uiso 1 1 calc R U
C10 C 0.40998(15) 0.73125(15) 0.66069(11) 0.0237(3) Uani 1 1 d . .
H10A H 0.3751 0.8225 0.6307 0.028 Uiso 1 1 calc R U
H10B H 0.3432 0.6985 0.7051 0.028 Uiso 1 1 calc R U
C11 C 0.40969(15) 0.62390(15) 0.57104(11) 0.0241(3) Uani 1 1 d . .
H11A H 0.4530 0.6687 0.5162 0.029 Uiso 1 1 calc R U
H11B H 0.4695 0.5429 0.5977 0.029 Uiso 1 1 calc R U
C12 C 0.26039(16) 0.56893(16) 0.52230(11) 0.0267(3) Uani 1 1 d . .
H12A H 0.2652 0.5287 0.4536 0.032 Uiso 1 1 calc R U
H12B H 0.1943 0.6493 0.5117 0.032 Uiso 1 1 calc R U
C13 C 0.19883(14) 0.45466(15) 0.58890(11) 0.0225(3) Uani 1 1 d . .
H13A H 0.1928 0.4945 0.6576 0.027 Uiso 1 1 calc R U
H13B H 0.1020 0.4300 0.5547 0.027 Uiso 1 1 calc R U

loop_
_atom_site_aniso_label
_atom_site_aniso_U_11
_atom_site_aniso_U_22
_atom_site_aniso_U_33
_atom_site_aniso_U_23
_atom_site_aniso_U_13
_atom_site_aniso_U_12
O1 0.0340(6) 0.0301(6) 0.0262(5) -0.0004(4) -0.0082(5) 0.0081(5)
N1 0.0205(6) 0.0245(6) 0.0184(6) 0.0004(5) -0.0006(5) -0.0027(5)
C1 0.0201(6) 0.0216(7) 0.0193(6) -0.0008(5) 0.0067(5) -0.0059(5)
C2 0.0229(7) 0.0211(7) 0.0234(7) 0.0000(6) 0.0034(6) -0.0018(5)
C3 0.0200(7) 0.0189(6) 0.0204(6) 0.0025(5) 0.0025(5) -0.0027(5)
C4 0.0193(7) 0.0198(6) 0.0201(7) 0.0020(5) 0.0053(5) -0.0026(5)
C5 0.0230(7) 0.0233(7) 0.0202(7) 0.0026(6) 0.0043(5) -0.0020(6)
C6 0.0212(7) 0.0270(7) 0.0167(6) -0.0006(5) 0.0025(5) 0.0007(5)
C7 0.0237(7) 0.0255(7) 0.0195(7) -0.0020(6) -0.0001(5) 0.0027(6)
C8 0.0204(7) 0.0306(8) 0.0282(7) -0.0016(6) 0.0027(6) 0.0010(6)
C9 0.0283(8) 0.0244(7) 0.0274(7) -0.0012(6) 0.0076(6) -0.0026(6)
C10 0.0266(7) 0.0191(7) 0.0260(7) 0.0017(6) 0.0069(6) 0.0036(6)
C11 0.0286(7) 0.0217(7) 0.0237(7) 0.0022(6) 0.0090(6) -0.0005(6)
C12 0.0321(8) 0.0253(7) 0.0216(7) 0.0038(6) 0.0018(6) 0.0039(6)
C13 0.0178(6) 0.0271(7) 0.0213(7) 0.0007(6) -0.0006(5) -0.0004(5)

loop_
_atom_type_symbol
_atom_type_description
_atom_type_scat_dispersion_real
_atom_type_scat_dispersion_imag
_atom_type_scat_source
C C 0.0181 0.0091 'International Tables Vol C Tables 4.2.6.8 and 6.1.1.4'
H H 0.0000 0.0000 'International Tables Vol C Tables 4.2.6.8 and 6.1.1.4'
N N 0.0311 0.0180 'International Tables Vol C Tables 4.2.6.8 and 6.1.1.4'
O O 0.0492 0.0322 'International Tables Vol C Tables 4.2.6.8 and 6.1.1.4'

loop_
_geom_angle_atom_site_label_1
_geom_angle_atom_site_label_2
_geom_angle_atom_site_label_3
_geom_angle
C1 N1 C2 111.12(12)
C1 N1 H1N 113.1(11)
C2 N1 H1N 135.8(11)
N1 C1 C4 106.36(12)
N1 C1 C13 117.41(12)
C4 C1 C13 136.14(12)
C3 C2 N1 107.61(12)
C3 C2 H2 131.8(9)
N1 C2 H2 120.6(9)
C2 C3 C4 107.97(12)
C2 C3 H3 133.0(10)
C4 C3 H3 119.0(10)
C1 C4 C3 106.94(12)
C1 C4 C5 132.15(13)
C3 C4 C5 120.90(12)
O1 C5 C4 119.13(13)
O1 C5 C6 118.62(12)
C4 C5 C6 122.22(12)
C5 C6 C7 113.64(11)
C5 C6 H6A 108.8
C7 C6 H6A 108.8
C5 C6 H6B 108.8
C7 C6 H6B 108.8
H6A C6 H6B 107.7
C8 C7 C6 116.19(11)
C8 C7 H7A 108.2
C6 C7 H7A 108.2
C8 C7 H7B 108.2
C6 C7 H7B 108.2
H7A C7 H7B 107.4
C7 C8 C9 115.60(12)
C7 C8 H8A 108.4
C9 C8 H8A 108.4
C7 C8 H8B 108.4
C9 C8 H8B 108.4
H8A C8 H8B 107.4
C10 C9 C8 116.77(12)
C10 C9 H9A 108.1
C8 C9 H9A 108.1
C10 C9 H9B 108.1
C8 C9 H9B 108.1
H9A C9 H9B 107.3
C9 C10 C11 114.18(12)
C9 C10 H10A 108.7
C11 C10 H10A 108.7
C9 C10 H10B 108.7
C11 C10 H10B 108.7
H10A C10 H10B 107.6
C12 C11 C10 114.35(12)
C12 C11 H11A 108.7
C10 C11 H11A 108.7
C12 C11 H11B 108.7
C10 C11 H11B 108.7
H11A C11 H11B 107.6
C11 C12 C13 114.35(11)
C11 C12 H12A 108.7
C13 C12 H12A 108.7
C11 C12 H12B 108.7
C13 C12 H12B 108.7
H12A C12 H12B 107.6
C1 C13 C12 112.55(11)
C1 C13 H13A 109.1
C12 C13 H13A 109.1
C1 C13 H13B 109.1
C12 C13 H13B 109.1
H13A C13 H13B 107.8

loop_
_geom_bond_atom_site_label_1
_geom_bond_atom_site_label_2
_geom_bond_distance
O1 C5 1.2415(17)
N1 C1 1.3556(18)
N1 C2 1.3806(18)
N1 H1N 0.890(18)
C1 C4 1.4027(19)
C1 C13 1.5084(19)
C2 C3 1.349(2)
C2 H2 0.999(17)
C3 C4 1.4309(19)
C3 H3 0.944(16)
C4 C5 1.4567(19)
C5 C6 1.5107(19)
C6 C7 1.5343(19)
C6 H6A 0.9700
C6 H6B 0.9700
C7 C8 1.530(2)
C7 H7A 0.9700
C7 H7B 0.9700
C8 C9 1.534(2)
C8 H8A 0.9700
C8 H8B 0.9700
C9 C10 1.528(2)
C9 H9A 0.9700
C9 H9B 0.9700
C10 C11 1.5292(19)
C10 H10A 0.9700
C10 H10B 0.9700
C11 C12 1.527(2)
C11 H11A 0.9700
C11 H11B 0.9700
C12 C13 1.5443(19)
C12 H12A 0.9700
C12 H12B 0.9700
C13 H13A 0.9700
C13 H13B 0.9700
